data_2011501
loop_
_publ_author_name
'M\"uller, Peter'
'Us\'on, Isabel'
'Prust, J\"org'
'Roesky, Herbert W.'

_publ_section_title
;
 Tetrameric indium trichloride, a new modification of a widely used
 compound
;
_journal_issue 11
_journal_name_full 'Acta Crystallographica Section C'
_journal_page_first 1300
_journal_page_last 1301
_journal_paper_doi 10.1107/S0108270100010362
_journal_volume 56
_journal_year 2000
_chemical_formula_iupac '[In4 Cl12 (C4 H11 N)6]'
_chemical_formula_sum 'C24 H66 Cl12 In4 N6'
_chemical_formula_weight 1323.64
_chemical_name_systematic
;
 ?
;
_space_group_IT_number 2
_symmetry_cell_setting triclinic
_symmetry_space_group_name_Hall '-P 1'
_symmetry_space_group_name_H-M 'P -1'
_cell_angle_alpha 95.46(3)
_cell_angle_beta 109.57(3)
_cell_angle_gamma 114.20(3)
_cell_formula_units_Z 1
_cell_length_a 10.962(2)
_cell_length_b 11.407(2)
_cell_length_c 11.674(2)
_cell_measurement_reflns_used 8192
_cell_measurement_temperature 133(2)
_cell_measurement_theta_max 25.0
_cell_measurement_theta_min 1.9
_cell_volume 1207.8(7)
_computing_cell_refinement 'SAINT (Bruker, 1998)'
_computing_data_collection 'SMART (Siemens, 1996)'
_computing_data_reduction SAINT
_computing_molecular_graphics 'XP in SHELXTL (Bruker, 1997)'
_computing_publication_material SHELXL97
_computing_structure_refinement 'SHELXL97 (Sheldrick, 1997)'
_computing_structure_solution 'SHELXS97 (Sheldrick, 1990)'
_diffrn_ambient_temperature 133(2)
_diffrn_detector_area_resol_mean '8.192 pixels/mm'
_diffrn_measured_fraction_theta_full .999
_diffrn_measured_fraction_theta_max .999
_diffrn_measurement_device_type 'Stoe-Siemens-Huber four-circle diffractometer'
_diffrn_measurement_method '\f and \w scans'
_diffrn_radiation_monochromator graphite
_diffrn_radiation_source 'fine-focus sealed tube'
_diffrn_radiation_type MoK\a
_diffrn_radiation_wavelength .71073
_diffrn_reflns_av_R_equivalents .046
_diffrn_reflns_av_sigmaI/netI .018
_diffrn_reflns_limit_h_max 12
_diffrn_reflns_limit_h_min -14
_diffrn_reflns_limit_k_max 14
_diffrn_reflns_limit_k_min -14
_diffrn_reflns_limit_l_max 14
_diffrn_reflns_limit_l_min 0
_diffrn_reflns_number 45298
_diffrn_reflns_theta_full 27.06
_diffrn_reflns_theta_max 27.06
_diffrn_reflns_theta_min 1.92
_diffrn_standards_decay_% none
_diffrn_standards_interval_count none
_diffrn_standards_interval_time none
_diffrn_standards_number none
_exptl_absorpt_coefficient_mu 2.574
_exptl_absorpt_correction_T_max .783
_exptl_absorpt_correction_T_min .512
_exptl_absorpt_correction_type semi-empirical
_exptl_absorpt_process_details '(SADABS; Sheldrick, 1999)'
_exptl_crystal_colour colourless
_exptl_crystal_density_diffrn 1.820
_exptl_crystal_density_method 'not measured'
_exptl_crystal_description block
_exptl_crystal_F_000 652
_exptl_crystal_size_max .3
_exptl_crystal_size_mid .3
_exptl_crystal_size_min .1
_refine_diff_density_max .58
_refine_diff_density_min -1.08
_refine_ls_extinction_method none
_refine_ls_goodness_of_fit_ref 1.138
_refine_ls_hydrogen_treatment mixed
_refine_ls_matrix_type full
_refine_ls_number_parameters 223
_refine_ls_number_reflns 5291
_refine_ls_number_restraints 3
_refine_ls_restrained_S_all 1.139
_refine_ls_R_factor_all .026
_refine_ls_R_factor_gt .023
_refine_ls_shift/su_max .001
_refine_ls_shift/su_mean .000
_refine_ls_structure_factor_coef Fsqd
_refine_ls_weighting_details 'calc w = 1/[\s^2^(Fo^2^)+(0.0293P)^2^+0.4598P] where P=(Fo^2^+2Fc^2^)/3'
_refine_ls_weighting_scheme calc
_refine_ls_wR_factor_ref .054
_reflns_number_gt 4871
_reflns_number_total 5291
_reflns_threshold_expression I>2\s(I)
_cod_data_source_file de1146.cif
_cod_data_source_block I
_cod_original_cell_volume 1207.8(4)
_cod_original_sg_symbol_H-M P-1
_cod_database_code 2011501
_cod_database_fobs_code 2011501

loop_
_symmetry_equiv_pos_as_xyz
'x, y, z'
'-x, -y, -z'

loop_
_atom_site_label
_atom_site_fract_x
_atom_site_fract_y
_atom_site_fract_z
_atom_site_U_iso_or_equiv
_atom_site_adp_type
_atom_site_calc_flag
_atom_site_refinement_flags
_atom_site_occupancy
_atom_site_disorder_assembly
_atom_site_disorder_group
_atom_site_type_symbol
In1 -.16254(2) .17520(2) .267270(10) .01588(5) Uani d . 1 . . In
In2 .09422(2) .422900(10) .123130(10) .01431(5) Uani d . 1 . . In
Cl1 -.15375(6) .21661(5) .03551(5) .01800(10) Uani d . 1 . . Cl
Cl2 .09098(6) .41004(5) .33569(5) .01800(10) Uani d . 1 . . Cl
Cl3 -.37922(7) -.03459(6) .15741(6) .02790(10) Uani d . 1 . . Cl
Cl4 -.12865(7) .19437(6) .48348(5) .02710(10) Uani d . 1 . . Cl
Cl5 .22419(7) .29472(6) .13154(6) .02270(10) Uani d . 1 . . Cl
Cl6 .05579(6) .44214(5) -.10137(5) .01690(10) Uani d . 1 . . Cl
N1 -.2675(2) .3108(2) .2337(2) .0178(4) Uani d D 1 . . N
H1 -.232(3) .350(2) .182(2) .021 Uiso d D 1 . . H
C1 -.2138(3) .4232(2) .3454(2) .0266(5) Uani d . 1 . . C
H11 -.1053 .4726 .3810 .032 Uiso calc R 1 . . H
H12 -.2422 .3858 .4111 .032 Uiso calc R 1 . . H
C2 -.2742(3) .5203(3) .3138(3) .0320(6) Uani d . 1 . . C
H21 -.2561 .5503 .2424 .048 Uiso calc R 1 . . H
H22 -.2254 .5975 .3873 .048 Uiso calc R 1 . . H
H23 -.3800 .4757 .2913 .048 Uiso calc R 1 . . H
C3 -.4310(3) .2349(2) .1691(2) .0245(5) Uani d . 1 . . C
H31 -.4597 .1613 .0972 .029 Uiso calc R 1 . . H
H32 -.4691 .2950 .1348 .029 Uiso calc R 1 . . H
C4 -.5005(3) .1773(3) .2570(3) .0382(7) Uani d . 1 . . C
H41 -.4486 .1333 .3048 .057 Uiso calc R 1 . . H
H42 -.6039 .1120 .2072 .057 Uiso calc R 1 . . H
H43 -.4939 .2493 .3156 .057 Uiso calc R 1 . . H
N2 .0003(2) .1031(2) .2658(2) .0181(4) Uani d D 1 . . N
H2 .054(3) .163(2) .237(2) .022 Uiso d D 1 . . H
C5 .1007(3) .1161(2) .3956(2) .0225(5) Uani d . 1 . . C
H51 .0477 .0417 .4264 .027 Uiso calc R 1 . . H
H52 .1265 .2005 .4528 .027 Uiso calc R 1 . . H
C6 .2404(3) .1151(3) .4029(3) .0387(7) Uani d . 1 . . C
H61 .2162 .0307 .3487 .058 Uiso calc R 1 . . H
H62 .3009 .1245 .4903 .058 Uiso calc R 1 . . H
H63 .2949 .1896 .3743 .058 Uiso calc R 1 . . H
C7 -.0581(3) -.0279(2) .1726(2) .0259(5) Uani d . 1 . . C
H71 .0221 -.0284 .1517 .031 Uiso calc R 1 . . H
H72 -.1358 -.0351 .0938 .031 Uiso calc R 1 . . H
C8 -.1206(3) -.1487(3) .2196(3) .0339(6) Uani d . 1 . . C
H81 -.0406 -.1528 .2862 .051 Uiso calc R 1 . . H
H82 -.1731 -.2298 .1496 .051 Uiso calc R 1 . . H
H83 -.1886 -.1416 .2536 .051 Uiso calc R 1 . . H
N3 .2885(2) .6302(2) .2043(2) .0164(4) Uani d D 1 . . N
H3 .270(3) .675(2) .148(2) .020 Uiso d D 1 . . H
C9 .3011(3) .7068(2) .3231(2) .0200(5) Uani d . 1 . . C
H91 .3580 .6859 .3963 .024 Uiso calc R 1 . . H
H92 .2017 .6776 .3209 .024 Uiso calc R 1 . . H
C10 .3748(3) .8562(2) .3411(2) .0281(5) Uani d . 1 . . C
H101 .4747 .8864 .3466 .042 Uiso calc R 1 . . H
H102 .3789 .9012 .4191 .042 Uiso calc R 1 . . H
H103 .3186 .8777 .2693 .042 Uiso calc R 1 . . H
C11 .4325(3) .6367(2) .2198(2) .0217(5) Uani d . 1 . . C
H111 .4472 .5719 .2661 .026 Uiso calc R 1 . . H
H112 .5126 .7270 .2713 .026 Uiso calc R 1 . . H
C12 .4415(3) .6067(2) .0953(2) .0252(5) Uani d . 1 . . C
H121 .3676 .5147 .0468 .038 Uiso calc R 1 . . H
H122 .5395 .6173 .1105 .038 Uiso calc R 1 . . H
H123 .4234 .6684 .0477 .038 Uiso calc R 1 . . H

loop_
_atom_site_aniso_label
_atom_site_aniso_U_11
_atom_site_aniso_U_22
_atom_site_aniso_U_33
_atom_site_aniso_U_12
_atom_site_aniso_U_13
_atom_site_aniso_U_23
In1 .01848(9) .01507(8) .01782(9) .00917(7) .00935(7) .00713(6)
In2 .01696(8) .01360(8) .01490(8) .00792(6) .00782(6) .00637(6)
Cl1 .0198(3) .0152(2) .0162(2) .0060(2) .0069(2) .0049(2)
Cl2 .0213(3) .0169(2) .0144(2) .0071(2) .0078(2) .0057(2)
Cl3 .0241(3) .0175(3) .0363(3) .0054(2) .0118(3) .0056(2)
Cl4 .0361(3) .0374(3) .0221(3) .0239(3) .0175(3) .0163(3)
Cl5 .0279(3) .0219(3) .0297(3) .0173(2) .0165(2) .0125(2)
Cl6 .0219(3) .0187(2) .0162(2) .0125(2) .0102(2) .0073(2)
N1 .0200(10) .0195(9) .0186(9) .0111(8) .0103(8) .0071(8)
C1 .0340(10) .0270(10) .0230(10) .0210(10) .0090(10) .0030(10)
C2 .042(2) .0280(10) .0320(10) .0240(10) .0140(10) .0060(10)
C3 .0210(10) .0240(10) .0290(10) .0120(10) .008000 .0090(10)
C4 .033(2) .038(2) .061(2) .0200(10) .032(2) .0250(10)
N2 .0250(10) .0164(9) .0194(9) .0124(8) .0125(8) .0094(8)
C5 .0240(10) .0250(10) .0210(10) .0150(10) .0070(10) .0081(9)
C6 .033(2) .055(2) .042(2) .030(2) .0170(10) .025(2)
C7 .0370(10) .0230(10) .0250(10) .0190(10) .0150(10) .0060(10)
C8 .042(2) .0220(10) .037(2) .0180(10) .0120(10) .0080(10)
N3 .0169(9) .0163(9) .0172(9) .0078(8) .0078(8) .0064(7)
C9 .0240(10) .0170(10) .0180(10) .0079(9) .0105(9) .0024(9)
C10 .0330(10) .0170(10) .0320(10) .0080(10) .0160(10) .0030(10)
C11 .01790(10) .0240(10) .0230(10) .0110(10) .0070(10) .0053(9)
C12 .02290(10) .0260(10) .0310(10) .0120(10) .0160(10) .0090(10)

loop_
_atom_type_symbol
_atom_type_description
_atom_type_scat_dispersion_real
_atom_type_scat_dispersion_imag
_atom_type_scat_source
C C .0033 .0016 'International Tables Vol C Tables 4.2.6.8 and 6.1.1.4'
H H .0000 .0000 'International Tables Vol C Tables 4.2.6.8 and 6.1.1.4'
N N .0061 .0033 'International Tables Vol C Tables 4.2.6.8 and 6.1.1.4'
Cl Cl .1484 .1585 'International Tables Vol C Tables 4.2.6.8 and 6.1.1.4'
In In -.7276 1.3100 'International Tables Vol C Tables 4.2.6.8 and 6.1.1.4'

loop_
_geom_angle_atom_site_label_1
_geom_angle_atom_site_label_2
_geom_angle_atom_site_label_3
_geom_angle_site_symmetry_3
_geom_angle
N2 In1 N1 . 155.12(7)
N2 In1 Cl3 . 96.92(6)
N1 In1 Cl3 . 98.42(6)
N2 In1 Cl4 . 99.63(6)
N1 In1 Cl4 . 95.84(6)
Cl3 In1 Cl4 . 103.04(5)
N2 In1 Cl2 . 77.64(5)
N1 In1 Cl2 . 82.72(5)
Cl3 In1 Cl2 . 165.53(2)
Cl4 In1 Cl2 . 91.14(5)
N2 In1 Cl1 . 81.63(5)
N1 In1 Cl1 . 78.90(5)
Cl3 In1 Cl1 . 90.04(4)
Cl4 In1 Cl1 . 166.54(2)
Cl2 In1 Cl1 . 75.97(4)
N3 In2 Cl5 . 98.95(5)
N3 In2 Cl2 . 92.15(6)
Cl5 In2 Cl2 . 93.45(3)
N3 In2 Cl1 . 167.85(5)
Cl5 In2 Cl1 . 93.10(3)
Cl2 In2 Cl1 . 85.54(4)
N3 In2 Cl6 . 90.70(6)
Cl5 In2 Cl6 . 96.15(3)
Cl2 In2 Cl6 . 169.43(2)
Cl1 In2 Cl6 . 89.54(5)
N3 In2 Cl6 2_565 82.61(5)
Cl5 In2 Cl6 2_565 177.08(2)
Cl2 In2 Cl6 2_565 88.95(3)
Cl1 In2 Cl6 2_565 85.42(3)
Cl6 In2 Cl6 2_565 81.33(3)
In2 Cl1 In1 . 97.88(4)
In2 Cl2 In1 . 100.24(5)
In2 Cl6 In2 2_565 98.67(3)
C3 N1 C1 . 112.8(2)
C3 N1 In1 . 112.60(10)
C1 N1 In1 . 115.50(10)
N1 C1 C2 . 113.3(2)
N1 C3 C4 . 112.5(2)
C5 N2 C7 . 113.7(2)
C5 N2 In1 . 112.60(10)
C7 N2 In1 . 117.0(2)
N2 C5 C6 . 113.9(2)
N2 C7 C8 . 113.9(2)
C11 N3 C9 . 110.9(2)
C11 N3 In2 . 115.10(10)
C9 N3 In2 . 113.50(10)
N3 C9 C10 . 112.8(2)
N3 C11 C12 . 112.6(2)

loop_
_geom_bond_atom_site_label_1
_geom_bond_atom_site_label_2
_geom_bond_site_symmetry_2
_geom_bond_distance
_geom_bond_publ_flag
In1 N2 . 2.256(2) ?
In1 N1 . 2.267(2) ?
In1 Cl3 . 2.394(2) ?
In1 Cl4 . 2.3994(8) ?
In1 Cl2 . 2.746(2) ?
In1 Cl1 . 2.8165(8) ?
In2 N3 . 2.263(2) ?
In2 Cl5 . 2.4122(8) ?
In2 Cl2 . 2.5109(7) ?
In2 Cl1 . 2.531(2) ?
In2 Cl6 . 2.5573(8) ?
In2 Cl6 2_565 2.6474(8) ?
Cl6 In2 2_565 2.6474(8) ?
N1 C3 . 1.493(3) ?
N1 C1 . 1.498(3) ?
C1 C2 . 1.522(3) ?
C3 C4 . 1.519(4) ?
N2 C5 . 1.496(3) ?
N2 C7 . 1.505(3) ?
C5 C6 . 1.510(3) ?
C7 C8 . 1.514(4) ?
N3 C11 . 1.497(3) ?
N3 C9 . 1.499(3) ?
C9 C10 . 1.513(3) ?
C11 C12 . 1.506(3) ?

loop_
_geom_hbond_atom_site_label_D
_geom_hbond_atom_site_label_H
_geom_hbond_atom_site_label_A
_geom_hbond_site_symmetry_A
_geom_hbond_distance_DH
_geom_hbond_distance_HA
_geom_hbond_distance_DA
_geom_hbond_angle_DHA
N1 H1 Cl1 . .88(2) 2.75(2) 3.258(2) 118(2)
N2 H2 Cl5 . .88(2) 2.62(2) 3.476(2) 167(2)
N2 H2 Cl2 . .88(2) 2.76(2) 3.158(2) 110(2)
N1 H1 Cl6 2_565 .88(2) 2.85(2) 3.685(2) 158(2)
N3 H3 Cl1 2_565 .89(2) 2.78(2) 3.653(2) 168(2)
